data_7054646
loop_
_publ_author_name
'Aaker\"oy, Christer B.'
'Wijethunga, Tharanga K.'
'Desper, John'

_publ_section_title
;
 Molecular electrostatic potential dependent selectivity of hydrogen
 bonding
;
_journal_issue 2
_journal_name_full 'New J. Chem.'
_journal_page_first 822
_journal_paper_doi 10.1039/C4NJ01324G
_journal_volume 39
_journal_year 2015
_chemical_formula_moiety
;
(C18 H16 N6) (C6 H10 O4)
;
_chemical_formula_sum 'C24 H26 N6 O4'
_chemical_formula_weight 462.51
_chemical_name_systematic
;
TW-2B-20 1,1'-di[(4-pyridyl)methyl]-2,2'-biimidazole, HOOC-(CH2)4-COOH
;
_space_group_IT_number 2
_symmetry_cell_setting triclinic
_symmetry_space_group_name_Hall '-P 1'
_symmetry_space_group_name_H-M 'P -1'
_atom_sites_solution_hydrogens geom
_atom_sites_solution_primary direct
_atom_sites_solution_secondary difmap
_audit_creation_method SHELXL-97
_cell_angle_alpha 79.288(6)
_cell_angle_beta 85.259(6)
_cell_angle_gamma 75.952(5)
_cell_formula_units_Z 1
_cell_length_a 5.5146(11)
_cell_length_b 6.8100(14)
_cell_length_c 15.254(3)
_cell_measurement_reflns_used 3953
_cell_measurement_temperature 120(2)
_cell_measurement_theta_max 32.16
_cell_measurement_theta_min 3.13
_cell_volume 545.62(19)
_computing_cell_refinement 'Bruker SAINT'
_computing_data_collection 'Bruker APEX2'
_computing_data_reduction 'Bruker SAINT'
_computing_molecular_graphics 'Bruker SHELXTL'
_computing_publication_material 'Bruker SHELXTL'
_computing_structure_refinement 'SHELXL-97 (Sheldrick, 2008)'
_computing_structure_solution 'SHELXS-97 (Sheldrick, 2008)'
_diffrn_ambient_temperature 120(2)
_diffrn_measured_fraction_theta_full 0.973
_diffrn_measured_fraction_theta_max 0.834
_diffrn_measurement_device_type 'Bruker APEX-II CCD'
_diffrn_measurement_method '\f and \w scans'
_diffrn_radiation_monochromator graphite
_diffrn_radiation_source 'fine-focus sealed tube'
_diffrn_radiation_type MoK\a
_diffrn_radiation_wavelength 0.71073
_diffrn_reflns_av_R_equivalents 0.0317
_diffrn_reflns_av_sigmaI/netI 0.0410
_diffrn_reflns_limit_h_max 7
_diffrn_reflns_limit_h_min -7
_diffrn_reflns_limit_k_max 8
_diffrn_reflns_limit_k_min -10
_diffrn_reflns_limit_l_max 22
_diffrn_reflns_limit_l_min -22
_diffrn_reflns_number 7187
_diffrn_reflns_theta_full 27.50
_diffrn_reflns_theta_max 32.02
_diffrn_reflns_theta_min 3.13
_exptl_absorpt_coefficient_mu 0.099
_exptl_absorpt_correction_T_max 0.9902
_exptl_absorpt_correction_T_min 0.9634
_exptl_absorpt_correction_type multi-scan
_exptl_absorpt_process_details SADABS
_exptl_crystal_colour bronze
_exptl_crystal_density_diffrn 1.408
_exptl_crystal_density_method 'not measured'
_exptl_crystal_description plate
_exptl_crystal_F_000 244
_exptl_crystal_size_max 0.38
_exptl_crystal_size_mid 0.32
_exptl_crystal_size_min 0.10
_refine_diff_density_max 0.414
_refine_diff_density_min -0.223
_refine_diff_density_rms 0.060
_refine_ls_extinction_method none
_refine_ls_goodness_of_fit_ref 1.099
_refine_ls_hydrogen_treatment mixed
_refine_ls_matrix_type full
_refine_ls_number_parameters 157
_refine_ls_number_reflns 3167
_refine_ls_number_restraints 0
_refine_ls_restrained_S_all 1.099
_refine_ls_R_factor_all 0.0563
_refine_ls_R_factor_gt 0.0467
_refine_ls_shift/su_max 0.000
_refine_ls_shift/su_mean 0.000
_refine_ls_structure_factor_coef Fsqd
_refine_ls_weighting_details 'calc w=1/[\s^2^(Fo^2^)+(0.0700P)^2^+0.1000P] where P=(Fo^2^+2Fc^2^)/3'
_refine_ls_weighting_scheme calc
_refine_ls_wR_factor_gt 0.1267
_refine_ls_wR_factor_ref 0.1358
_reflns_number_gt 2613
_reflns_number_total 3167
_reflns_threshold_expression >2sigma(I)
_cod_data_source_file c4nj01324g2.cif
_cod_data_source_block A1:Adi
_cod_depositor_comments
;
The following automatic conversions were performed:

'_symmetry_cell_setting' value 'Triclinic' changed to 'triclinic'
according to
/usr/data/users/saulius/crontab/automatic-downloads/current/RSC/lib/dictionaries/cif_core.dic
dictionary named 'cif_core.dic' version 2.4.2 from 2011-04-26.

Automatic conversion script
Id: cif_fix_values 3008 2015-01-20 13:52:24Z robertas 
;
_cod_original_cell_volume 545.60(19)
_cod_original_sg_symbol_H-M P-1
_cod_database_code 7054646

loop_
_symmetry_equiv_pos_as_xyz
'x, y, z'
'-x, -y, -z'

loop_
_atom_site_label
_atom_site_type_symbol
_atom_site_fract_x
_atom_site_fract_y
_atom_site_fract_z
_atom_site_U_iso_or_equiv
_atom_site_adp_type
_atom_site_occupancy
_atom_site_symmetry_multiplicity
_atom_site_calc_flag
_atom_site_refinement_flags
N11 N 0.25442(18) 0.92630(14) 0.08335(6) 0.0212(2) Uani 1 1 d .
C12 C 0.3858(2) 1.04267(16) 0.02392(7) 0.0197(2) Uani 1 1 d .
N13 N 0.27774(18) 1.24141(14) 0.01650(6) 0.0225(2) Uani 1 1 d .
C14 C 0.0703(2) 1.25292(18) 0.07374(8) 0.0238(2) Uani 1 1 d .
H14A H -0.0453 1.3766 0.0828 0.029 Uiso 1 1 calc R
C15 C 0.0548(2) 1.06128(18) 0.11543(8) 0.0248(2) Uani 1 1 d .
H15A H -0.0700 1.0275 0.1584 0.030 Uiso 1 1 calc R
N21 N 0.81496(19) 0.37803(15) 0.30474(6) 0.0247(2) Uani 1 1 d .
C22 C 0.6584(2) 0.28790(18) 0.27328(8) 0.0252(2) Uani 1 1 d .
H22A H 0.6679 0.1463 0.2950 0.030 Uiso 1 1 calc R
C23 C 0.4840(2) 0.39051(18) 0.21082(8) 0.0243(2) Uani 1 1 d .
H23A H 0.3766 0.3202 0.1903 0.029 Uiso 1 1 calc R
C24 C 0.4667(2) 0.59806(17) 0.17816(7) 0.0204(2) Uani 1 1 d .
C25 C 0.6203(2) 0.69393(18) 0.21370(8) 0.0243(2) Uani 1 1 d .
H25A H 0.6085 0.8370 0.1955 0.029 Uiso 1 1 calc R
C26 C 0.7919(2) 0.57932(19) 0.27611(8) 0.0257(2) Uani 1 1 d .
H26A H 0.8975 0.6467 0.2995 0.031 Uiso 1 1 calc R
C27 C 0.2885(2) 0.70382(17) 0.10497(8) 0.0219(2) Uani 1 1 d .
H27A H 0.3499 0.6452 0.0503 0.026 Uiso 1 1 calc R
H27B H 0.1235 0.6724 0.1227 0.026 Uiso 1 1 calc R
C31 C 1.1911(2) -0.06582(17) 0.40333(8) 0.0243(2) Uani 1 1 d .
O31 O 1.17239(19) 0.12860(14) 0.40844(7) 0.0352(3) Uani 1 1 d .
H31 H 1.047(3) 0.209(3) 0.3734(12) 0.042 Uiso 1 1 d .
O32 O 1.0594(2) -0.11948(15) 0.35735(8) 0.0440(3) Uani 1 1 d .
C32 C 1.3941(2) -0.20755(17) 0.45984(8) 0.0247(2) Uani 1 1 d .
H32A H 1.3810 -0.1645 0.5189 0.030 Uiso 1 1 calc R
H32B H 1.5581 -0.1917 0.4316 0.030 Uiso 1 1 calc R
C33 C 1.3887(2) -0.43257(17) 0.47388(8) 0.0234(2) Uani 1 1 d .
H33A H 1.3912 -0.4752 0.4151 0.028 Uiso 1 1 calc R
H33B H 1.2315 -0.4521 0.5068 0.028 Uiso 1 1 calc R

loop_
_atom_site_aniso_label
_atom_site_aniso_U_11
_atom_site_aniso_U_22
_atom_site_aniso_U_33
_atom_site_aniso_U_23
_atom_site_aniso_U_13
_atom_site_aniso_U_12
N11 0.0210(5) 0.0172(4) 0.0234(4) -0.0001(3) -0.0018(3) -0.0026(4)
C12 0.0216(5) 0.0168(5) 0.0193(5) -0.0001(4) -0.0040(4) -0.0027(4)
N13 0.0244(5) 0.0171(4) 0.0237(5) -0.0011(3) -0.0029(4) -0.0015(4)
C14 0.0229(5) 0.0198(5) 0.0267(5) -0.0038(4) -0.0027(4) -0.0007(4)
C15 0.0222(5) 0.0232(5) 0.0271(5) -0.0031(4) 0.0015(4) -0.0037(4)
N21 0.0270(5) 0.0222(5) 0.0229(5) -0.0020(4) -0.0056(4) -0.0020(4)
C22 0.0316(6) 0.0185(5) 0.0242(5) -0.0010(4) -0.0042(4) -0.0043(5)
C23 0.0282(6) 0.0191(5) 0.0259(5) -0.0007(4) -0.0064(4) -0.0068(4)
C24 0.0199(5) 0.0191(5) 0.0206(5) -0.0011(4) -0.0010(4) -0.0032(4)
C25 0.0271(6) 0.0194(5) 0.0267(5) -0.0008(4) -0.0036(4) -0.0074(4)
C26 0.0279(6) 0.0245(5) 0.0257(5) -0.0033(4) -0.0060(4) -0.0073(5)
C27 0.0232(5) 0.0167(5) 0.0245(5) 0.0014(4) -0.0047(4) -0.0047(4)
C31 0.0272(6) 0.0189(5) 0.0260(5) -0.0020(4) -0.0058(4) -0.0040(4)
O31 0.0405(6) 0.0174(4) 0.0476(6) -0.0009(4) -0.0241(4) -0.0027(4)
O32 0.0532(7) 0.0243(5) 0.0561(7) -0.0057(4) -0.0351(5) -0.0025(5)
C32 0.0266(6) 0.0186(5) 0.0283(6) -0.0023(4) -0.0085(4) -0.0027(4)
C33 0.0239(6) 0.0178(5) 0.0276(5) -0.0030(4) -0.0062(4) -0.0020(4)

loop_
_atom_type_symbol
_atom_type_description
_atom_type_scat_dispersion_real
_atom_type_scat_dispersion_imag
_atom_type_scat_source
C C 0.0033 0.0016 'International Tables Vol C Tables 4.2.6.8 and 6.1.1.4'
H H 0.0000 0.0000 'International Tables Vol C Tables 4.2.6.8 and 6.1.1.4'
N N 0.0061 0.0033 'International Tables Vol C Tables 4.2.6.8 and 6.1.1.4'
O O 0.0106 0.0060 'International Tables Vol C Tables 4.2.6.8 and 6.1.1.4'

loop_
_geom_angle_atom_site_label_1
_geom_angle_atom_site_label_2
_geom_angle_atom_site_label_3
_geom_angle
_geom_angle_site_symmetry_1
_geom_angle_site_symmetry_3
C12 N11 C15 106.49(9) . .
C12 N11 C27 130.00(9) . .
C15 N11 C27 123.20(9) . .
N13 C12 N11 111.28(10) . .
N13 C12 C12 124.94(12) . 2_675
N11 C12 C12 123.78(12) . 2_675
C12 N13 C14 105.47(9) . .
C15 C14 N13 110.06(10) . .
C15 C14 H14A 125.0 . .
N13 C14 H14A 125.0 . .
C14 C15 N11 106.69(10) . .
C14 C15 H15A 126.7 . .
N11 C15 H15A 126.7 . .
C22 N21 C26 117.54(10) . .
N21 C22 C23 123.18(11) . .
N21 C22 H22A 118.4 . .
C23 C22 H22A 118.4 . .
C22 C23 C24 119.35(10) . .
C22 C23 H23A 120.3 . .
C24 C23 H23A 120.3 . .
C25 C24 C23 117.55(10) . .
C25 C24 C27 123.82(10) . .
C23 C24 C27 118.60(10) . .
C24 C25 C26 119.44(11) . .
C24 C25 H25A 120.3 . .
C26 C25 H25A 120.3 . .
N21 C26 C25 122.81(11) . .
N21 C26 H26A 118.6 . .
C25 C26 H26A 118.6 . .
N11 C27 C24 115.22(9) . .
N11 C27 H27A 108.5 . .
C24 C27 H27A 108.5 . .
N11 C27 H27B 108.5 . .
C24 C27 H27B 108.5 . .
H27A C27 H27B 107.5 . .
O32 C31 O31 122.83(11) . .
O32 C31 C32 125.10(11) . .
O31 C31 C32 112.06(10) . .
C31 O31 H31 109.2(11) . .
C31 C32 C33 114.81(10) . .
C31 C32 H32A 108.6 . .
C33 C32 H32A 108.6 . .
C31 C32 H32B 108.6 . .
C33 C32 H32B 108.6 . .
H32A C32 H32B 107.5 . .
C32 C33 C33 111.52(12) . 2_846
C32 C33 H33A 109.3 . .
C33 C33 H33A 109.3 2_846 .
C32 C33 H33B 109.3 . .
C33 C33 H33B 109.3 2_846 .
H33A C33 H33B 108.0 . .

loop_
_geom_bond_atom_site_label_1
_geom_bond_atom_site_label_2
_geom_bond_distance
_geom_bond_site_symmetry_2
N11 C12 1.3702(14) .
N11 C15 1.3722(15) .
N11 C27 1.4580(14) .
C12 N13 1.3275(14) .
C12 C12 1.452(2) 2_675
N13 C14 1.3763(15) .
C14 C15 1.3606(16) .
C14 H14A 0.9500 .
C15 H15A 0.9500 .
N21 C22 1.3368(16) .
N21 C26 1.3371(15) .
C22 C23 1.3782(16) .
C22 H22A 0.9500 .
C23 C24 1.3913(15) .
C23 H23A 0.9500 .
C24 C25 1.3835(16) .
C24 C27 1.5064(15) .
C25 C26 1.3873(17) .
C25 H25A 0.9500 .
C26 H26A 0.9500 .
C27 H27A 0.9900 .
C27 H27B 0.9900 .
C31 O32 1.2088(15) .
C31 O31 1.3193(14) .
C31 C32 1.5015(16) .
O31 H31 0.91(2) .
C32 C33 1.5146(16) .
C32 H32A 0.9900 .
C32 H32B 0.9900 .
C33 C33 1.526(2) 2_846
C33 H33A 0.9900 .
C33 H33B 0.9900 .

loop_
_geom_hbond_atom_site_label_D
_geom_hbond_atom_site_label_H
_geom_hbond_atom_site_label_A
_geom_hbond_distance_DH
_geom_hbond_distance_HA
_geom_hbond_distance_DA
_geom_hbond_angle_DHA
O31 H31 N21 0.91(2) 1.77(2) 2.6765(14) 176.3(16)

loop_
_geom_torsion_atom_site_label_1
_geom_torsion_atom_site_label_2
_geom_torsion_atom_site_label_3
_geom_torsion_atom_site_label_4
_geom_torsion
_geom_torsion_site_symmetry_1
_geom_torsion_site_symmetry_4
C15 N11 C12 N13 -0.75(12) . .
C27 N11 C12 N13 172.80(10) . .
C15 N11 C12 C12 178.94(13) . 2_675
C27 N11 C12 C12 -7.5(2) . 2_675
N11 C12 N13 C14 0.38(12) . .
C12 C12 N13 C14 -179.31(13) 2_675 .
C12 N13 C14 C15 0.15(13) . .
N13 C14 C15 N11 -0.60(13) . .
C12 N11 C15 C14 0.80(12) . .
C27 N11 C15 C14 -173.29(10) . .
C26 N21 C22 C23 2.69(18) . .
N21 C22 C23 C24 -0.08(19) . .
C22 C23 C24 C25 -2.90(17) . .
C22 C23 C24 C27 175.48(10) . .
C23 C24 C25 C26 3.25(17) . .
C27 C24 C25 C26 -175.04(11) . .
C22 N21 C26 C25 -2.31(18) . .
C24 C25 C26 N21 -0.67(19) . .
C12 N11 C27 C24 88.58(14) . .
C15 N11 C27 C24 -98.82(13) . .
C25 C24 C27 N11 -10.18(16) . .
C23 C24 C27 N11 171.55(10) . .
O32 C31 C32 C33 -13.81(19) . .
O31 C31 C32 C33 166.86(11) . .
C31 C32 C33 C33 175.87(12) . 2_846
